data_4034386
loop_
_publ_author_name
'Hoffmann, Hendrik'
'Mukanov, Diana'
'Ganschow, Michael'
'Rominger, Frank'
'Freudenberg, Jan'
'Bunz, Uwe H. F.'

_publ_section_title
;
 2,3-Dihalo- and 2,3,6,7-Tetrahaloanthracenes by Vollhardt Trimerization.
;
_journal_issue 15
_journal_name_full 'The Journal of organic chemistry'
_journal_page_first 9826
_journal_page_last 9834
_journal_paper_doi 10.1021/acs.joc.9b01567
_journal_volume 84
_journal_year 2019
_chemical_formula_sum 'C38 H24 O2.5 S2'
_chemical_formula_weight 583.68
_chemical_name_common '10 in manuscript'
_space_group_crystal_system monoclinic
_space_group_IT_number 15
_space_group_name_Hall '-C 2yc'
_space_group_name_H-M_alt 'C 1 2/c 1'
_atom_sites_solution_hydrogens geom
_audit_creation_method SHELXL-2018/1
_cell_angle_alpha 90
_cell_angle_beta 103.906(14)
_cell_angle_gamma 90
_cell_formula_units_Z 8
_cell_length_a 42.404(6)
_cell_length_b 7.2286(7)
_cell_length_c 20.011(4)
_cell_measurement_reflns_used 2353
_cell_measurement_temperature 100(2)
_cell_measurement_theta_max 48.25
_cell_measurement_theta_min 4.56
_cell_volume 5954.0(16)
_computing_cell_refinement 'X-Area Recipe 1.33.0.0 (STOE, 2015)'
_computing_data_collection 'X-Area Pilatus3_SV 1.31.127.0 (STOE, 2016)'
_computing_data_reduction 'X-Area Integrate 1.71.0.0 (STOE, 2016)'
_computing_molecular_graphics 'Bruker SHELXTL'
_computing_publication_material 'Bruker SHELXTL'
_computing_structure_refinement 'SHELXL-2018/1 (Sheldrick, 2018)'
_computing_structure_solution 'SHELXT-2014 (Sheldrick 2014)'
_diffrn_ambient_temperature 100(2)
_diffrn_detector_area_resol_mean 5.81
_diffrn_measured_fraction_theta_full 0.992
_diffrn_measured_fraction_theta_max 0.992
_diffrn_measurement_device_type 'STOE Stadivari'
_diffrn_measurement_method 'rotation method, \w scans'
_diffrn_radiation_type CuK\a
_diffrn_radiation_wavelength 1.54178
_diffrn_reflns_av_R_equivalents 0.1368
_diffrn_reflns_av_unetI/netI 0.1196
_diffrn_reflns_Laue_measured_fraction_full 0.992
_diffrn_reflns_Laue_measured_fraction_max 0.992
_diffrn_reflns_limit_h_max 34
_diffrn_reflns_limit_h_min -36
_diffrn_reflns_limit_k_max 5
_diffrn_reflns_limit_k_min -6
_diffrn_reflns_limit_l_max 17
_diffrn_reflns_limit_l_min -14
_diffrn_reflns_number 7121
_diffrn_reflns_point_group_measured_fraction_full 0.992
_diffrn_reflns_point_group_measured_fraction_max 0.992
_diffrn_reflns_theta_full 42.086
_diffrn_reflns_theta_max 42.086
_diffrn_reflns_theta_min 7.531
_diffrn_source 'Genix3D Cu HF'
_exptl_absorpt_coefficient_mu 1.899
_exptl_absorpt_correction_T_max 2.611
_exptl_absorpt_correction_T_min 0.427
_exptl_absorpt_correction_type multi-scan
_exptl_crystal_colour yellow
_exptl_crystal_density_diffrn 1.302
_exptl_crystal_description plate
_exptl_crystal_F_000 2424
_exptl_crystal_size_max 0.111
_exptl_crystal_size_mid 0.059
_exptl_crystal_size_min 0.020
_refine_diff_density_max 1.206
_refine_diff_density_min -0.675
_refine_diff_density_rms 0.234
_refine_ls_extinction_method none
_refine_ls_goodness_of_fit_ref 3.154
_refine_ls_hydrogen_treatment constr
_refine_ls_matrix_type full
_refine_ls_number_parameters 181
_refine_ls_number_reflns 2043
_refine_ls_number_restraints 146
_refine_ls_restrained_S_all 3.115
_refine_ls_R_factor_all 0.4247
_refine_ls_R_factor_gt 0.3019
_refine_ls_shift/su_max 0.000
_refine_ls_shift/su_mean 0.000
_refine_ls_structure_factor_coef Fsqd
_refine_ls_weighting_details 'w=1/[\s^2^(Fo^2^)+(0.1000P)^2^] where P=(Fo^2^+2Fc^2^)/3'
_refine_ls_weighting_scheme calc
_refine_ls_wR_factor_gt 0.5621
_refine_ls_wR_factor_ref 0.6120
_reflns_Friedel_coverage 0.000
_reflns_number_gt 1029
_reflns_number_total 2043
_reflns_threshold_expression 'I > 2\s(I)'
_cod_data_source_file jo9b01567_si_001.cif
_cod_data_source_block heh14
_cod_original_cell_volume 5954.0(17)
_cod_original_sg_symbol_H-M 'C 2/c'
_cod_original_formula_sum 'C38 H24 O2.50 S2'
_cod_database_code 4034386
_shelx_shelxl_version_number 2018/1
_shelx_space_group_comment
; 
The symmetry employed for this shelxl refinement is uniquely defined 
by the following loop, which should always be used as a source of 
symmetry information in preference to the above space-group names. 
They are only intended as comments. 
;
_shelx_estimated_absorpt_t_min 0.817
_shelx_estimated_absorpt_t_max 0.963
_exptl_absorpt_special_details 'X-Area LANA 1.70.0.0 (STOE, 2017)'

loop_
_space_group_symop_operation_xyz
'x, y, z'
'-x, y, -z+1/2'
'x+1/2, y+1/2, z'
'-x+1/2, y+1/2, -z+1/2'
'-x, -y, -z'
'x, -y, z-1/2'
'-x+1/2, -y+1/2, -z'
'x+1/2, -y+1/2, z-1/2'

loop_
_atom_site_label
_atom_site_type_symbol
_atom_site_fract_x
_atom_site_fract_y
_atom_site_fract_z
_atom_site_U_iso_or_equiv
_atom_site_adp_type
_atom_site_occupancy
_atom_site_site_symmetry_order
_atom_site_calc_flag
_atom_site_refinement_flags_posn
_atom_site_refinement_flags_adp
_atom_site_refinement_flags_occupancy
C11 C 0.3732(6) 0.852(4) 0.4934(15) 0.036(9) Uiso 1 1 d D U .
H11 H 0.373200 0.914711 0.535157 0.043 Uiso 1 1 calc R U .
C12 C 0.4025(6) 0.802(5) 0.4814(16) 0.051(10) Uiso 1 1 d D U .
C13 C 0.4326(6) 0.848(5) 0.5397(16) 0.057(11) Uiso 1 1 d D U .
H13A H 0.431735 0.780542 0.582213 0.068 Uiso 1 1 calc R U .
H13B H 0.433314 0.982725 0.549716 0.068 Uiso 1 1 calc R U .
C14 C 0.4648(5) 0.786(4) 0.5128(15) 0.035(9) Uiso 1 1 d D U .
C15 C 0.4942(6) 0.831(4) 0.5590(15) 0.045(10) Uiso 1 1 d D U .
H15 H 0.493884 0.896628 0.599958 0.054 Uiso 1 1 calc R U .
C16 C 0.5256(6) 0.779(5) 0.5452(16) 0.057(11) Uiso 1 1 d D U .
C17 C 0.5257(6) 0.715(5) 0.4857(16) 0.053(10) Uiso 1 1 d D U .
C18 C 0.4944(6) 0.669(4) 0.4373(16) 0.051(11) Uiso 1 1 d D U .
H18 H 0.494520 0.604597 0.396016 0.061 Uiso 1 1 calc R U .
C19 C 0.4648(5) 0.720(4) 0.4510(15) 0.042(10) Uiso 1 1 d D U .
C20 C 0.4328(6) 0.658(5) 0.3899(15) 0.047(10) Uiso 1 1 d D U .
H20A H 0.431949 0.729509 0.347294 0.056 Uiso 1 1 calc R U .
H20B H 0.433740 0.524852 0.379506 0.056 Uiso 1 1 calc R U .
C21 C 0.4025(6) 0.701(4) 0.4179(16) 0.046(10) Uiso 1 1 d D U .
C22 C 0.3736(6) 0.660(4) 0.3733(15) 0.031(9) Uiso 1 1 d D U .
H22 H 0.373904 0.599442 0.331463 0.037 Uiso 1 1 calc R U .
C23 C 0.3434(6) 0.705(4) 0.3862(16) 0.053(10) Uiso 1 1 d D U .
C24 C 0.3432(6) 0.816(4) 0.4470(15) 0.047(10) Uiso 1 1 d D U .
C1 C 0.5516(7) 0.839(5) 0.5927(18) 0.065(12) Uiso 1 1 d D U .
C2 C 0.5772(7) 0.866(5) 0.6359(17) 0.052(11) Uiso 1 1 d D U .
C31 C 0.6069(7) 0.901(5) 0.6902(16) 0.067(11) Uiso 1 1 d D U .
C32 C 0.6369(7) 0.846(5) 0.6822(17) 0.072(12) Uiso 1 1 d D U .
H32 H 0.638301 0.770345 0.644109 0.087 Uiso 1 1 calc R U .
C33 C 0.6659(7) 0.900(6) 0.7303(19) 0.096(14) Uiso 1 1 d D U .
H33 H 0.686540 0.878024 0.721356 0.115 Uiso 1 1 calc R U .
C34 C 0.6633(7) 0.989(4) 0.7922(17) 0.065(12) Uiso 1 1 d D U .
H34 H 0.682254 1.023883 0.825707 0.078 Uiso 1 1 calc R U .
C35 C 0.6320(7) 1.025(5) 0.8034(15) 0.063(11) Uiso 1 1 d D U .
H35 H 0.629505 1.065049 0.846956 0.076 Uiso 1 1 calc R U .
C36 C 0.6049(7) 0.998(4) 0.7477(14) 0.052(10) Uiso 1 1 d D U .
H36 H 0.584561 1.048578 0.750238 0.062 Uiso 1 1 calc R U .
C3 C 0.5514(7) 0.665(4) 0.4623(18) 0.047(10) Uiso 1 1 d D U .
C4 C 0.5770(8) 0.637(5) 0.4454(19) 0.067(12) Uiso 1 1 d D U .
C41 C 0.6075(7) 0.596(5) 0.4248(15) 0.080(12) Uiso 1 1 d D U .
C42 C 0.6063(7) 0.505(4) 0.3639(15) 0.054(11) Uiso 1 1 d D U .
H42 H 0.586303 0.457099 0.337715 0.064 Uiso 1 1 calc R U .
C43 C 0.6350(7) 0.483(5) 0.3401(16) 0.070(12) Uiso 1 1 d D U .
H43 H 0.634060 0.449384 0.293778 0.084 Uiso 1 1 calc R U .
C44 C 0.6653(7) 0.512(4) 0.3880(14) 0.041(10) Uiso 1 1 d D U .
H44 H 0.684627 0.458820 0.380372 0.049 Uiso 1 1 calc R U .
C45 C 0.6665(7) 0.622(5) 0.4472(17) 0.067(12) Uiso 1 1 d D U .
H45 H 0.686312 0.672612 0.473254 0.081 Uiso 1 1 calc R U .
C46 C 0.6368(7) 0.653(5) 0.4659(16) 0.062(11) Uiso 1 1 d D U .
H46 H 0.637059 0.715448 0.507919 0.074 Uiso 1 1 calc R U .
C51 C 0.3130(7) 0.629(5) 0.3403(16) 0.064(10) Uiso 1 1 d D U .
C52 C 0.3038(7) 0.617(4) 0.2650(14) 0.049(10) Uiso 1 1 d D U .
H52 H 0.314810 0.673766 0.234313 0.058 Uiso 1 1 calc R U .
C53 C 0.2747(8) 0.503(5) 0.2456(17) 0.068(12) Uiso 1 1 d D U .
H53 H 0.267029 0.449361 0.201374 0.081 Uiso 1 1 calc R U .
C54 C 0.2628(9) 0.487(5) 0.2877(18) 0.070(11) Uiso 1 1 d D U .
H54 H 0.241679 0.435050 0.279361 0.084 Uiso 1 1 calc R U .
S55 S 0.2816(3) 0.554(2) 0.3666(8) 0.121(6) Uani 1 1 d D U .
C61 C 0.3122(7) 0.892(5) 0.4587(17) 0.067(10) Uiso 1 1 d D U .
C62 C 0.2984(6) 0.875(3) 0.5193(13) 0.018(8) Uiso 1 1 d D U .
H62 H 0.307333 0.803866 0.559399 0.022 Uiso 1 1 calc R U .
C63 C 0.2689(7) 0.985(4) 0.5070(17) 0.039(10) Uiso 1 1 d D U .
H63 H 0.255460 0.994600 0.538649 0.047 Uiso 1 1 calc R U .
C64 C 0.2638(9) 1.054(6) 0.457(2) 0.091(13) Uiso 1 1 d D U .
H64 H 0.244419 1.124088 0.442702 0.109 Uiso 1 1 calc R U .
S65 S 0.2891(4) 1.041(2) 0.4063(8) 0.144(7) Uani 1 1 d D U .
O1 O 0.500000 0.454(14) 0.250000 0.28(4) Uiso 1 2 d DS U P
O2 O 0.500000 0.251(14) 0.250000 0.29(4) Uiso 1 2 d DS U P
O3 O 0.500000 3.998(12) 1.250000 0.25(4) Uiso 1 2 d S . P
O5 O 0.511(2) 3.711(11) 1.257(7) 0.38(5) Uiso 1 1 d . . .

loop_
_atom_site_aniso_label
_atom_site_aniso_U_11
_atom_site_aniso_U_22
_atom_site_aniso_U_33
_atom_site_aniso_U_23
_atom_site_aniso_U_13
_atom_site_aniso_U_12
S55 0.100(10) 0.149(12) 0.140(13) -0.026(11) 0.082(9) -0.048(9)
S65 0.107(11) 0.177(14) 0.106(12) 0.013(11) -0.055(9) 0.061(10)

loop_
_atom_type_symbol
_atom_type_description
_atom_type_scat_dispersion_real
_atom_type_scat_dispersion_imag
_atom_type_scat_source
C C 0.0181 0.0091 'International Tables Vol C Tables 4.2.6.8 and 6.1.1.4'
H H 0.0000 0.0000 'International Tables Vol C Tables 4.2.6.8 and 6.1.1.4'
S S 0.3331 0.5567 'International Tables Vol C Tables 4.2.6.8 and 6.1.1.4'
O O 0.0492 0.0322 'International Tables Vol C Tables 4.2.6.8 and 6.1.1.4'

loop_
_geom_angle_atom_site_label_1
_geom_angle_atom_site_label_2
_geom_angle_atom_site_label_3
_geom_angle
C12 C11 C24 123(2)
C12 C11 H11 118.4
C24 C11 H11 118.4
C11 C12 C21 118.4(18)
C11 C12 C13 115(2)
C21 C12 C13 126.2(17)
C12 C13 C14 107(2)
C12 C13 H13A 110.3
C14 C13 H13A 110.3
C12 C13 H13B 110.3
C14 C13 H13B 110.3
H13A C13 H13B 108.6
C19 C14 C15 120.2(18)
C19 C14 C13 126.0(17)
C15 C14 C13 113(2)
C14 C15 C16 121(2)
C14 C15 H15 119.4
C16 C15 H15 119.4
C17 C16 C1 126(2)
C17 C16 C15 118.2(19)
C1 C16 C15 114(2)
C16 C17 C3 128(2)
C16 C17 C18 119.2(18)
C3 C17 C18 113(2)
C19 C18 C17 121(2)
C19 C18 H18 119.3
C17 C18 H18 119.3
C14 C19 C18 118.4(18)
C14 C19 C20 127.1(16)
C18 C19 C20 114(2)
C21 C20 C19 107(2)
C21 C20 H20A 110.4
C19 C20 H20A 110.4
C21 C20 H20B 110.4
C19 C20 H20B 110.4
H20A C20 H20B 108.6
C22 C21 C12 119.0(18)
C22 C21 C20 115(2)
C12 C21 C20 125.8(17)
C21 C22 C23 123(2)
C21 C22 H22 118.3
C23 C22 H22 118.3
C22 C23 C24 117.7(17)
C22 C23 C51 120(2)
C24 C23 C51 122.6(18)
C11 C24 C23 117.9(17)
C11 C24 C61 121(2)
C23 C24 C61 120.8(19)
C2 C1 C16 170(4)
C1 C2 C31 177(3)
C36 C31 C32 119(3)
C36 C31 C2 120(2)
C32 C31 C2 121(2)
C31 C32 C33 121(3)
C31 C32 H32 119.6
C33 C32 H32 119.6
C34 C33 C32 119(3)
C34 C33 H33 120.6
C32 C33 H33 120.6
C35 C34 C33 119(3)
C35 C34 H34 120.3
C33 C34 H34 120.3
C36 C35 C34 118(2)
C36 C35 H35 121.1
C34 C35 H35 121.1
C31 C36 C35 122(3)
C31 C36 H36 119.0
C35 C36 H36 119.0
C4 C3 C17 172(4)
C3 C4 C41 178(4)
C42 C41 C46 120(3)
C42 C41 C4 120(2)
C46 C41 C4 120(2)
C41 C42 C43 120(3)
C41 C42 H42 120.0
C43 C42 H42 120.0
C42 C43 C44 118(2)
C42 C43 H43 121.1
C44 C43 H43 121.1
C45 C44 C43 119(3)
C45 C44 H44 120.3
C43 C44 H44 120.3
C46 C45 C44 117(2)
C46 C45 H45 121.4
C44 C45 H45 121.4
C41 C46 C45 122(3)
C41 C46 H46 119.2
C45 C46 H46 119.2
C52 C51 C23 129(3)
C52 C51 S55 106(2)
C23 C51 S55 125(2)
C53 C52 C51 108(2)
C53 C52 H52 126.0
C51 C52 H52 126.0
C54 C53 C52 112(3)
C54 C53 H53 124.0
C52 C53 H53 124.0
C53 C54 S55 120(3)
C53 C54 H54 120.0
S55 C54 H54 120.0
C51 S55 C54 91.8(17)
C62 C61 C24 129(3)
C62 C61 S65 107(2)
C24 C61 S65 123(2)
C63 C62 C61 108(2)
C63 C62 H62 126.0
C61 C62 H62 126.0
C64 C63 C62 112(3)
C64 C63 H63 123.9
C62 C63 H63 123.9
C63 C64 S65 122(3)
C63 C64 H64 119.2
S65 C64 H64 119.2
C64 S65 C61 91.1(18)

loop_
_geom_bond_atom_site_label_1
_geom_bond_atom_site_label_2
_geom_bond_distance
_geom_bond_site_symmetry_2
C11 C12 1.37(3) .
C11 C24 1.41(3) .
C11 H11 0.9500 .
C12 C21 1.47(4) .
C12 C13 1.55(3) .
C13 C14 1.65(3) .
C13 H13A 0.9900 .
C13 H13B 0.9900 .
C14 C19 1.32(4) .
C14 C15 1.40(3) .
C15 C16 1.47(3) .
C15 H15 0.9500 .
C16 C17 1.28(5) .
C16 C1 1.34(3) .
C17 C3 1.33(3) .
C17 C18 1.48(3) .
C18 C19 1.40(3) .
C18 H18 0.9500 .
C19 C20 1.65(3) .
C20 C21 1.55(3) .
C20 H20A 0.9900 .
C20 H20B 0.9900 .
C21 C22 1.36(3) .
C22 C23 1.40(3) .
C22 H22 0.9500 .
C23 C24 1.46(4) .
C23 C51 1.49(3) .
C24 C61 1.50(3) .
C1 C2 1.23(3) .
C2 C31 1.47(4) .
C31 C36 1.37(2) .
C31 C32 1.38(2) .
C32 C33 1.42(3) .
C32 H32 0.9500 .
C33 C34 1.42(2) .
C33 H33 0.9500 .
C34 C35 1.42(2) .
C34 H34 0.9500 .
C35 C36 1.41(3) .
C35 H35 0.9500 .
C36 H36 0.9500 .
C3 C4 1.23(3) .
C4 C41 1.48(4) .
C41 C42 1.38(2) .
C41 C46 1.38(2) .
C42 C43 1.42(3) .
C42 H42 0.9500 .
C43 C44 1.42(2) .
C43 H43 0.9500 .
C44 C45 1.42(2) .
C44 H44 0.9500 .
C45 C46 1.41(3) .
C45 H45 0.9500 .
C46 H46 0.9500 .
C51 C52 1.46(3) .
C51 S55 1.64(3) .
C52 C53 1.46(3) .
C52 H52 0.9500 .
C53 C54 1.09(3) .
C53 H53 0.9500 .
C54 S55 1.66(3) .
C54 H54 0.9500 .
C61 C62 1.47(3) .
C61 S65 1.65(3) .
C62 C63 1.46(3) .
C62 H62 0.9500 .
C63 C64 1.09(3) .
C63 H63 0.9500 .
C64 S65 1.65(3) .
C64 H64 0.9500 .
O1 O2 1.47(3) .
O5 O5 0.9(2) 2_657

loop_
_geom_torsion_atom_site_label_1
_geom_torsion_atom_site_label_2
_geom_torsion_atom_site_label_3
_geom_torsion_atom_site_label_4
_geom_torsion
C24 C11 C12 C21 -2(5)
C24 C11 C12 C13 -178(3)
C11 C12 C13 C14 -177(3)
C21 C12 C13 C14 7(5)
C12 C13 C14 C19 4(5)
C12 C13 C14 C15 176(3)
C19 C14 C15 C16 -10(5)
C13 C14 C15 C16 177(3)
C14 C15 C16 C17 10(5)
C14 C15 C16 C1 177(4)
C1 C16 C17 C3 12(7)
C15 C16 C17 C3 178(3)
C1 C16 C17 C18 -175(4)
C15 C16 C17 C18 -9(6)
C16 C17 C18 C19 9(5)
C3 C17 C18 C19 -176(3)
C15 C14 C19 C18 10(5)
C13 C14 C19 C18 -179(3)
C15 C14 C19 C20 180(3)
C13 C14 C19 C20 -9(6)
C17 C18 C19 C14 -10(5)
C17 C18 C19 C20 179(3)
C14 C19 C20 C21 2(5)
C18 C19 C20 C21 173(3)
C11 C12 C21 C22 0(5)
C13 C12 C21 C22 176(3)
C11 C12 C21 C20 170(3)
C13 C12 C21 C20 -14(6)
C19 C20 C21 C22 179(3)
C19 C20 C21 C12 9(4)
C12 C21 C22 C23 -3(5)
C20 C21 C22 C23 -174(3)
C21 C22 C23 C24 7(5)
C21 C22 C23 C51 -170(3)
C12 C11 C24 C23 6(5)
C12 C11 C24 C61 -173(3)
C22 C23 C24 C11 -8(5)
C51 C23 C24 C11 169(3)
C22 C23 C24 C61 171(3)
C51 C23 C24 C61 -12(5)
C17 C16 C1 C2 -60(24)
C15 C16 C1 C2 134(21)
C36 C31 C32 C33 -5(6)
C2 C31 C32 C33 172(4)
C31 C32 C33 C34 9(6)
C32 C33 C34 C35 -2(6)
C33 C34 C35 C36 -10(5)
C32 C31 C36 C35 -8(6)
C2 C31 C36 C35 176(3)
C34 C35 C36 C31 15(5)
C46 C41 C42 C43 -5(6)
C4 C41 C42 C43 173(3)
C41 C42 C43 C44 16(5)
C42 C43 C44 C45 -22(5)
C43 C44 C45 C46 18(5)
C42 C41 C46 C45 0(6)
C4 C41 C46 C45 -178(4)
C44 C45 C46 C41 -6(6)
C22 C23 C51 C52 -44(5)
C24 C23 C51 C52 139(4)
C22 C23 C51 S55 140(3)
C24 C23 C51 S55 -36(5)
C23 C51 C52 C53 170(3)
S55 C51 C52 C53 -14(3)
C51 C52 C53 C54 16(5)
C52 C53 C54 S55 -11(5)
C52 C51 S55 C54 8(3)
C23 C51 S55 C54 -176(3)
C53 C54 S55 C51 2(4)
C11 C24 C61 C62 -54(5)
C23 C24 C61 C62 127(4)
C11 C24 C61 S65 116(3)
C23 C24 C61 S65 -63(4)
C24 C61 C62 C63 176(3)
S65 C61 C62 C63 4(3)
C61 C62 C63 C64 -1(5)
C62 C63 C64 S65 -4(6)
C63 C64 S65 C61 5(5)
C62 C61 S65 C64 -5(3)
C24 C61 S65 C64 -177(3)
